data_7008201
loop_
_publ_author_name
'Han, Jaehong'
'Coucouvanis, Dimitri'

_publ_section_title
;
 Synthesis and structure of the organometallic MFe2(mu3-S)2 clusters (M
 = Mo or Fe).
;
_journal_issue 7
_journal_name_full 'Dalton transactions (Cambridge, England : 2003)'
_journal_page_first 1234
_journal_page_last 1240
_journal_paper_doi 10.1039/b419051c
_journal_year 2005
_chemical_formula_sum 'C17 H15 Cl4 Fe2 Mo O8 P S2'
_chemical_formula_weight 791.82
_chemical_name_systematic
;
?
;
_space_group_IT_number 14
_symmetry_cell_setting monoclinic
_symmetry_space_group_name_Hall '-P 2ybc'
_symmetry_space_group_name_H-M 'P 1 21/c 1'
_atom_sites_solution_hydrogens geom
_atom_sites_solution_primary direct
_atom_sites_solution_secondary difmap
_audit_creation_method SHELXL-97
_cell_angle_alpha 90.00
_cell_angle_beta 103.9990(10)
_cell_angle_gamma 90.00
_cell_formula_units_Z 4
_cell_length_a 12.0059(5)
_cell_length_b 16.1615(6)
_cell_length_c 14.0452(5)
_cell_measurement_temperature 158(2)
_cell_volume 2644.30(18)
_computing_structure_refinement 'SHELXL-97 (Sheldrick, 1997)'
_computing_structure_solution 'SHELXS-97 (Sheldrick, 1990)'
_diffrn_ambient_temperature 158(2)
_diffrn_measured_fraction_theta_full 0.992
_diffrn_measured_fraction_theta_max 0.992
_diffrn_radiation_monochromator graphite
_diffrn_radiation_source 'fine-focus sealed tube'
_diffrn_radiation_type MoK\a
_diffrn_radiation_wavelength 0.71073
_diffrn_reflns_av_R_equivalents 0.1013
_diffrn_reflns_av_sigmaI/netI 0.0818
_diffrn_reflns_limit_h_max 14
_diffrn_reflns_limit_h_min -14
_diffrn_reflns_limit_k_max 18
_diffrn_reflns_limit_k_min -18
_diffrn_reflns_limit_l_max 16
_diffrn_reflns_limit_l_min -16
_diffrn_reflns_number 21176
_diffrn_reflns_theta_full 24.71
_diffrn_reflns_theta_max 24.71
_diffrn_reflns_theta_min 2.37
_exptl_absorpt_coefficient_mu 2.213
_exptl_crystal_colour brown
_exptl_crystal_density_diffrn 1.989
_exptl_crystal_density_method 'not measured'
_exptl_crystal_description rhombic
_exptl_crystal_F_000 1560
_exptl_crystal_size_max 0.20
_exptl_crystal_size_mid 0.12
_exptl_crystal_size_min 0.08
_refine_diff_density_max 1.151
_refine_diff_density_min -1.234
_refine_diff_density_rms 0.163
_refine_ls_extinction_method none
_refine_ls_goodness_of_fit_ref 1.111
_refine_ls_hydrogen_treatment mixed
_refine_ls_matrix_type full
_refine_ls_number_parameters 316
_refine_ls_number_reflns 4468
_refine_ls_number_restraints 0
_refine_ls_restrained_S_all 1.111
_refine_ls_R_factor_all 0.1121
_refine_ls_R_factor_gt 0.0704
_refine_ls_shift/su_max 0.000
_refine_ls_shift/su_mean 0.000
_refine_ls_structure_factor_coef Fsqd
_refine_ls_weighting_details 'calc w=1/[\s^2^(Fo^2^)+(0.0713P)^2^+5.6268P] where P=(Fo^2^+2Fc^2^)/3'
_refine_ls_weighting_scheme calc
_refine_ls_wR_factor_gt 0.1422
_refine_ls_wR_factor_ref 0.1602
_reflns_number_gt 3067
_reflns_number_total 4468
_reflns_threshold_expression >2sigma(I)
_cod_data_source_file b419051c.txt
_cod_data_source_block comp_3
_cod_depositor_comments
;
The following automatic conversions were performed:
'_symmetry_cell_setting' value 'Monoclinic' changed to 'monoclinic'
according to '/home/saulius/struct/CIF-dictionaries/cif_core.dic'
dictionary named 'cif_core.dic' version 2.4.1 from 2010-06-29.

Automatic conversion script
Id: cif_fix_enum 1527 2010-12-29 10:47:43Z saulius 

2018-02-23
Z value and formula fixed to values more according to usual
chemical conventions.                 miguel
;
_cod_original_formula_sum 'C34 H30 Cl8 Fe4 Mo2 O16 P2 S4'
_cod_original_formula_weight 1583.64
_cod_original_formula_units_Z 2
_cod_original_sg_symbol_H-M P2(1)/c
_cod_database_code 7008201

loop_
_symmetry_equiv_pos_as_xyz
'x, y, z'
'-x, y+1/2, -z+1/2'
'-x, -y, -z'
'x, -y-1/2, z-1/2'

loop_
_atom_site_label
_atom_site_type_symbol
_atom_site_fract_x
_atom_site_fract_y
_atom_site_fract_z
_atom_site_U_iso_or_equiv
_atom_site_adp_type
_atom_site_occupancy
_atom_site_symmetry_multiplicity
_atom_site_calc_flag
_atom_site_refinement_flags
_atom_site_disorder_assembly
_atom_site_disorder_group
Mo1 Mo 0.90364(7) 0.05310(5) 0.77159(6) 0.0291(2) Uani 1 1 d . . .
Fe1 Fe 0.88028(11) -0.12597(8) 0.72897(10) 0.0300(3) Uani 1 1 d . . .
Fe2 Fe 1.08367(11) -0.06006(8) 0.77773(9) 0.0284(3) Uani 1 1 d . . .
Cl1 Cl 0.5796(2) 0.18289(15) 0.51631(17) 0.0410(6) Uani 1 1 d . . .
Cl2 Cl 0.3823(2) 0.24708(15) 0.61092(18) 0.0413(6) Uani 1 1 d . . .
Cl3 Cl 0.3853(2) 0.19778(16) 0.82899(18) 0.0427(6) Uani 1 1 d . . .
Cl4 Cl 0.5971(2) 0.09838(16) 0.95555(18) 0.0424(6) Uani 1 1 d . . .
S1 S 0.9597(2) -0.06078(14) 0.87607(16) 0.0295(5) Uani 1 1 d . . .
S2 S 0.95029(19) -0.02374(14) 0.64584(16) 0.0295(5) Uani 1 1 d . . .
P1 P 1.2005(2) -0.07123(14) 0.67142(17) 0.0287(6) Uani 1 1 d . . .
O1 O 0.9951(5) 0.1337(4) 0.8039(5) 0.0356(16) Uani 1 1 d . . .
O2 O 0.7695(5) 0.0962(4) 0.6644(4) 0.0311(14) Uani 1 1 d . . .
O3 O 0.7779(5) 0.0651(4) 0.8459(4) 0.0324(15) Uani 1 1 d . . .
O4 O 0.8987(6) -0.2772(4) 0.8511(5) 0.0483(18) Uani 1 1 d . . .
O5 O 0.8582(6) -0.2291(4) 0.5532(5) 0.0470(18) Uani 1 1 d . . .
O6 O 0.6327(6) -0.0888(4) 0.6953(6) 0.0506(19) Uani 1 1 d . . .
O7 O 1.1790(6) -0.2181(4) 0.8668(5) 0.0437(17) Uani 1 1 d . . .
O8 O 1.2339(6) 0.0585(4) 0.9079(5) 0.0520(19) Uani 1 1 d . . .
C1 C 0.6778(7) 0.1235(5) 0.6955(7) 0.028(2) Uani 1 1 d . . .
C2 C 0.5859(7) 0.1639(5) 0.6386(6) 0.028(2) Uani 1 1 d . . .
C3 C 0.4948(8) 0.1892(5) 0.6800(7) 0.031(2) Uani 1 1 d . . .
C4 C 0.5003(7) 0.1715(5) 0.7786(6) 0.027(2) Uani 1 1 d . . .
C5 C 0.5938(8) 0.1267(5) 0.8369(7) 0.031(2) Uani 1 1 d . . .
C6 C 0.6829(7) 0.1051(5) 0.7960(7) 0.029(2) Uani 1 1 d . . .
C8 C 0.8914(8) -0.2197(6) 0.8039(7) 0.037(2) Uani 1 1 d . . .
C7 C 0.8677(8) -0.1876(6) 0.6198(7) 0.033(2) Uani 1 1 d . . .
C9 C 0.7265(9) -0.1036(6) 0.7086(7) 0.037(2) Uani 1 1 d . . .
C10 C 1.1439(8) -0.1573(6) 0.8317(7) 0.034(2) Uani 1 1 d . . .
C11 C 1.1801(9) 0.0111(7) 0.8539(8) 0.043(3) Uani 1 1 d . . .
C12 C 1.1453(8) -0.1378(5) 0.5642(6) 0.029(2) Uani 1 1 d . . .
H12A H 1.0665 -0.1198 0.5317 0.035 Uiso 1 1 calc R . .
H12B H 1.1936 -0.1299 0.5169 0.035 Uiso 1 1 calc R . .
C13 C 1.1429(9) -0.2292(5) 0.5883(7) 0.037(2) Uani 1 1 d . . .
H13A H 1.1125 -0.2606 0.5278 0.045 Uiso 1 1 calc R . .
H13B H 1.0938 -0.2380 0.6338 0.045 Uiso 1 1 calc R . .
H13C H 1.2210 -0.2482 0.6187 0.045 Uiso 1 1 calc R . .
C14 C 1.2284(8) 0.0299(5) 0.6200(6) 0.031(2) Uani 1 1 d . . .
H14A H 1.1547 0.0522 0.5808 0.038 Uiso 1 1 calc R . .
H14B H 1.2573 0.0687 0.6750 0.038 Uiso 1 1 calc R . .
C15 C 1.3141(8) 0.0280(6) 0.5553(7) 0.038(2) Uani 1 1 d . . .
H15A H 1.3236 0.0840 0.5315 0.046 Uiso 1 1 calc R . .
H15B H 1.2854 -0.0088 0.4992 0.046 Uiso 1 1 calc R . .
H15C H 1.3883 0.0076 0.5936 0.046 Uiso 1 1 calc R . .
C16 C 1.3418(8) -0.1143(6) 0.7245(7) 0.035(2) Uani 1 1 d . . .
H16A H 1.3318 -0.1688 0.7534 0.042 Uiso 1 1 calc R . .
H16B H 1.3810 -0.1237 0.6711 0.042 Uiso 1 1 calc R . .
C17 C 1.4194(8) -0.0617(7) 0.8029(7) 0.047(3) Uani 1 1 d . . .
H17A H 1.4931 -0.0899 0.8269 0.056 Uiso 1 1 calc R . .
H17B H 1.3829 -0.0532 0.8575 0.056 Uiso 1 1 calc R . .
H17C H 1.4323 -0.0080 0.7749 0.056 Uiso 1 1 calc R . .

loop_
_atom_site_aniso_label
_atom_site_aniso_U_11
_atom_site_aniso_U_22
_atom_site_aniso_U_33
_atom_site_aniso_U_23
_atom_site_aniso_U_13
_atom_site_aniso_U_12
Mo1 0.0275(5) 0.0176(4) 0.0416(5) 0.0011(4) 0.0075(4) 0.0033(3)
Fe1 0.0308(8) 0.0213(7) 0.0377(8) 0.0004(6) 0.0080(6) 0.0015(6)
Fe2 0.0264(7) 0.0214(7) 0.0369(8) 0.0030(6) 0.0067(6) 0.0031(6)
Cl1 0.0404(15) 0.0377(14) 0.0431(14) 0.0080(11) 0.0066(12) 0.0092(11)
Cl2 0.0345(14) 0.0311(13) 0.0536(16) 0.0019(12) 0.0013(12) 0.0099(11)
Cl3 0.0333(14) 0.0415(15) 0.0539(16) -0.0088(12) 0.0116(12) 0.0063(12)
Cl4 0.0419(15) 0.0424(15) 0.0427(15) 0.0007(12) 0.0096(12) 0.0061(12)
S1 0.0308(13) 0.0237(12) 0.0338(12) 0.0019(10) 0.0074(10) 0.0028(10)
S2 0.0302(13) 0.0212(12) 0.0360(13) 0.0038(10) 0.0060(11) 0.0045(10)
P1 0.0309(14) 0.0180(12) 0.0362(13) 0.0050(10) 0.0060(11) 0.0034(10)
O1 0.026(4) 0.022(3) 0.056(4) -0.006(3) 0.006(3) 0.002(3)
O2 0.030(4) 0.024(3) 0.038(4) 0.004(3) 0.006(3) 0.003(3)
O3 0.034(4) 0.022(3) 0.041(4) -0.003(3) 0.009(3) 0.001(3)
O4 0.068(5) 0.028(4) 0.051(4) 0.009(4) 0.018(4) -0.003(4)
O5 0.047(5) 0.040(4) 0.048(4) -0.007(4) 0.000(4) 0.004(4)
O6 0.030(4) 0.037(4) 0.082(6) -0.005(4) 0.011(4) 0.000(3)
O7 0.039(4) 0.036(4) 0.055(4) 0.017(4) 0.010(3) 0.007(3)
O8 0.048(5) 0.040(4) 0.063(5) -0.006(4) 0.004(4) 0.000(4)
C1 0.020(5) 0.018(4) 0.045(6) -0.006(4) 0.006(4) -0.005(4)
C2 0.025(5) 0.019(5) 0.039(5) 0.001(4) 0.005(4) -0.004(4)
C3 0.031(5) 0.011(4) 0.045(6) -0.006(4) -0.003(4) -0.003(4)
C4 0.020(5) 0.024(5) 0.034(5) -0.003(4) -0.003(4) 0.002(4)
C5 0.032(5) 0.020(5) 0.040(5) -0.002(4) 0.010(4) 0.000(4)
C6 0.018(5) 0.019(5) 0.047(6) 0.002(4) 0.000(4) -0.003(4)
C8 0.037(6) 0.034(6) 0.038(6) -0.005(5) 0.008(5) 0.000(5)
C7 0.035(6) 0.024(5) 0.042(6) 0.002(5) 0.011(5) -0.002(4)
C9 0.041(7) 0.021(5) 0.050(6) 0.007(4) 0.013(5) 0.000(5)
C10 0.036(6) 0.037(6) 0.034(5) 0.007(5) 0.017(5) 0.006(5)
C11 0.042(7) 0.035(6) 0.053(7) 0.001(5) 0.015(5) 0.012(5)
C12 0.033(6) 0.020(5) 0.037(5) 0.002(4) 0.012(4) -0.001(4)
C13 0.052(7) 0.013(5) 0.047(6) -0.002(4) 0.013(5) 0.003(4)
C14 0.037(6) 0.022(5) 0.030(5) 0.000(4) -0.001(4) -0.003(4)
C15 0.041(6) 0.024(5) 0.050(6) 0.005(5) 0.012(5) 0.001(4)
C16 0.039(6) 0.025(5) 0.038(6) 0.007(4) 0.003(5) 0.009(4)
C17 0.037(6) 0.053(7) 0.046(6) 0.004(5) 0.001(5) 0.012(5)

loop_
_atom_type_symbol
_atom_type_description
_atom_type_scat_dispersion_real
_atom_type_scat_dispersion_imag
_atom_type_scat_source
C C 0.0033 0.0016 'International Tables Vol C Tables 4.2.6.8 and 6.1.1.4'
H H 0.0000 0.0000 'International Tables Vol C Tables 4.2.6.8 and 6.1.1.4'
O O 0.0106 0.0060 'International Tables Vol C Tables 4.2.6.8 and 6.1.1.4'
P P 0.1023 0.0942 'International Tables Vol C Tables 4.2.6.8 and 6.1.1.4'
S S 0.1246 0.1234 'International Tables Vol C Tables 4.2.6.8 and 6.1.1.4'
Cl Cl 0.1484 0.1585 'International Tables Vol C Tables 4.2.6.8 and 6.1.1.4'
Fe Fe 0.3463 0.8444 'International Tables Vol C Tables 4.2.6.8 and 6.1.1.4'
Mo Mo -1.6832 0.6857 'International Tables Vol C Tables 4.2.6.8 and 6.1.1.4'

loop_
_geom_angle_atom_site_label_1
_geom_angle_atom_site_label_2
_geom_angle_atom_site_label_3
_geom_angle
_geom_angle_site_symmetry_1
_geom_angle_site_symmetry_3
_geom_angle_publ_flag
O1 Mo1 O3 107.6(3) . . ?
O1 Mo1 O2 106.2(3) . . ?
O3 Mo1 O2 78.2(2) . . ?
O1 Mo1 S2 110.7(2) . . ?
O3 Mo1 S2 141.21(18) . . ?
O2 Mo1 S2 85.12(17) . . ?
O1 Mo1 S1 111.5(2) . . ?
O3 Mo1 S1 83.74(18) . . ?
O2 Mo1 S1 141.59(18) . . ?
S2 Mo1 S1 88.34(8) . . ?
O1 Mo1 Fe2 92.8(2) . . ?
O3 Mo1 Fe2 134.68(17) . . ?
O2 Mo1 Fe2 134.96(17) . . ?
S2 Mo1 Fe2 49.85(6) . . ?
S1 Mo1 Fe2 50.97(6) . . ?
O1 Mo1 Fe1 146.2(2) . . ?
O3 Mo1 Fe1 98.69(16) . . ?
O2 Mo1 Fe1 99.54(17) . . ?
S2 Mo1 Fe1 49.79(6) . . ?
S1 Mo1 Fe1 50.05(6) . . ?
Fe2 Mo1 Fe1 53.48(4) . . ?
C7 Fe1 C8 90.6(4) . . ?
C7 Fe1 C9 95.8(4) . . ?
C8 Fe1 C9 100.6(4) . . ?
C7 Fe1 S2 86.0(3) . . ?
C8 Fe1 S2 154.5(3) . . ?
C9 Fe1 S2 104.9(3) . . ?
C7 Fe1 S1 160.7(3) . . ?
C8 Fe1 S1 84.6(3) . . ?
C9 Fe1 S1 103.4(3) . . ?
S2 Fe1 S1 90.23(9) . . ?
C7 Fe1 Fe2 109.3(3) . . ?
C8 Fe1 Fe2 104.8(3) . . ?
C9 Fe1 Fe2 143.7(3) . . ?
S2 Fe1 Fe2 53.35(7) . . ?
S1 Fe1 Fe2 54.50(7) . . ?
C7 Fe1 Mo1 134.2(3) . . ?
C8 Fe1 Mo1 134.7(3) . . ?
C9 Fe1 Mo1 83.2(3) . . ?
S2 Fe1 Mo1 50.94(6) . . ?
S1 Fe1 Mo1 51.22(6) . . ?
Fe2 Fe1 Mo1 60.54(4) . . ?
C11 Fe2 C10 99.9(4) . . ?
C11 Fe2 S2 124.2(3) . . ?
C10 Fe2 S2 135.4(3) . . ?
C11 Fe2 S1 93.7(3) . . ?
C10 Fe2 S1 89.7(3) . . ?
S2 Fe2 S1 93.59(9) . . ?
C11 Fe2 P1 91.7(3) . . ?
C10 Fe2 P1 87.6(3) . . ?
S2 Fe2 P1 84.75(9) . . ?
S1 Fe2 P1 174.29(10) . . ?
C11 Fe2 Fe1 148.3(3) . . ?
C10 Fe2 Fe1 90.5(3) . . ?
S2 Fe2 Fe1 56.30(7) . . ?
S1 Fe2 Fe1 56.21(7) . . ?
P1 Fe2 Fe1 118.72(8) . . ?
C11 Fe2 Mo1 89.0(3) . . ?
C10 Fe2 Mo1 143.1(3) . . ?
S2 Fe2 Mo1 53.70(7) . . ?
S1 Fe2 Mo1 53.75(6) . . ?
P1 Fe2 Mo1 128.16(8) . . ?
Fe1 Fe2 Mo1 65.98(4) . . ?
Fe2 S1 Fe1 69.29(8) . . ?
Fe2 S1 Mo1 75.28(8) . . ?
Fe1 S1 Mo1 78.73(8) . . ?
Fe2 S2 Fe1 70.35(8) . . ?
Fe2 S2 Mo1 76.44(8) . . ?
Fe1 S2 Mo1 79.27(8) . . ?
C16 P1 C12 103.2(4) . . ?
C16 P1 C14 105.0(4) . . ?
C12 P1 C14 105.1(4) . . ?
C16 P1 Fe2 114.9(3) . . ?
C12 P1 Fe2 115.1(3) . . ?
C14 P1 Fe2 112.5(3) . . ?
C1 O2 Mo1 115.6(5) . . ?
C6 O3 Mo1 114.6(5) . . ?
O2 C1 C2 125.0(8) . . ?
O2 C1 C6 114.0(7) . . ?
C2 C1 C6 121.0(8) . . ?
C1 C2 C3 119.5(8) . . ?
C1 C2 Cl1 120.2(7) . . ?
C3 C2 Cl1 120.3(7) . . ?
C4 C3 C2 119.4(8) . . ?
C4 C3 Cl2 120.5(7) . . ?
C2 C3 Cl2 120.0(7) . . ?
C3 C4 C5 121.1(8) . . ?
C3 C4 Cl3 119.8(7) . . ?
C5 C4 Cl3 118.9(7) . . ?
C6 C5 C4 118.4(8) . . ?
C6 C5 Cl4 119.9(7) . . ?
C4 C5 Cl4 121.7(7) . . ?
O3 C6 C5 123.3(8) . . ?
O3 C6 C1 116.2(7) . . ?
C5 C6 C1 120.5(8) . . ?
O4 C8 Fe1 179.2(9) . . ?
O5 C7 Fe1 177.1(8) . . ?
O6 C9 Fe1 178.9(9) . . ?
O7 C10 Fe2 177.9(8) . . ?
O8 C11 Fe2 173.2(9) . . ?
C13 C12 P1 114.2(6) . . ?
C15 C14 P1 115.2(6) . . ?
C17 C16 P1 115.6(7) . . ?

loop_
_geom_bond_atom_site_label_1
_geom_bond_atom_site_label_2
_geom_bond_distance
_geom_bond_site_symmetry_2
_geom_bond_publ_flag
Mo1 O1 1.694(6) . ?
Mo1 O3 2.042(6) . ?
Mo1 O2 2.042(6) . ?
Mo1 S2 2.335(2) . ?
Mo1 S1 2.349(2) . ?
Mo1 Fe2 2.8166(14) . ?
Mo1 Fe1 2.9547(15) . ?
Fe1 C7 1.804(10) . ?
Fe1 C8 1.832(11) . ?
Fe1 C9 1.834(11) . ?
Fe1 S2 2.297(3) . ?
Fe1 S1 2.310(3) . ?
Fe1 Fe2 2.5995(18) . ?
Fe2 C11 1.791(12) . ?
Fe2 C10 1.817(10) . ?
Fe2 S2 2.215(3) . ?
Fe2 S1 2.262(2) . ?
Fe2 P1 2.290(3) . ?
Cl1 C2 1.728(9) . ?
Cl2 C3 1.735(9) . ?
Cl3 C4 1.749(9) . ?
Cl4 C5 1.719(9) . ?
P1 C16 1.818(9) . ?
P1 C12 1.839(9) . ?
P1 C14 1.850(9) . ?
O2 C1 1.353(10) . ?
O3 C6 1.349(10) . ?
O4 C8 1.132(11) . ?
O5 C7 1.134(10) . ?
O6 C9 1.123(11) . ?
O7 C10 1.134(10) . ?
O8 C11 1.158(12) . ?
C1 C2 1.362(12) . ?
C1 C6 1.430(12) . ?
C2 C3 1.417(12) . ?
C3 C4 1.400(12) . ?
C4 C5 1.417(12) . ?
C5 C6 1.376(12) . ?
C12 C13 1.518(11) . ?
C14 C15 1.530(12) . ?
C16 C17 1.518(13) . ?
